data_7237521
loop_
_publ_author_name
'Hao, Yunhui'
'Huang, Shuai'
'Guo, Yanmei'
'Zhou, Lina'
'Hao, Hongxun'
'Barrett, Christopher J.'
'Yu, Haifeng'

_publ_section_title
;
 Photoinduced multi-directional deformation of azobenzene molecular
 crystals
;
_journal_issue 3
_journal_name_full 'Journal of Materials Chemistry C'
_journal_page_first 503
_journal_paper_doi 10.1039/C8TC04631J
_journal_volume 7
_journal_year 2019
_chemical_formula_sum 'C18 H19 N3 O'
_chemical_formula_weight 293.36
_space_group_IT_number 14
_space_group_name_Hall '-P 2ybc'
_space_group_name_H-M_alt 'P 1 21/c 1'
_symmetry_cell_setting monoclinic
_symmetry_space_group_name_H-M 'P 1 21/c 1'
_atom_sites_solution_hydrogens geom
_atom_sites_solution_primary direct
_atom_sites_solution_secondary difmap
_audit_creation_method SHELXL-97
_audit_update_record
;
2018-08-15 deposited with the CCDC.
2018-10-23 downloaded from the CCDC.
;
_cell_angle_alpha 90.00
_cell_angle_beta 96.174(14)
_cell_angle_gamma 90.00
_cell_formula_units_Z 8
_cell_length_a 34.80(3)
_cell_length_b 7.324(6)
_cell_length_c 12.467(11)
_cell_measurement_reflns_used 1648
_cell_measurement_temperature 113(2)
_cell_measurement_theta_max 27.3
_cell_measurement_theta_min 3.0
_cell_volume 3159(5)
_computing_cell_refinement 'CrystalClear-SM Expert 2.1 b42'
_computing_data_collection 'CrystalClear-SM Expert 2.1 b42 (Rigaku, 2015)'
_computing_data_reduction 'CrystalClear-SM Expert 2.1 b42'
_computing_molecular_graphics 'CrystalStructure 4.1'
_computing_publication_material 'CrystalStructure 4.1 (Rigaku, 2014)'
_computing_structure_refinement 'SHELXL-97 (Sheldrick, 1997)'
_computing_structure_solution 'SHELXS-97 (Sheldrick, 1990)'
_diffrn_ambient_temperature 113(2)
_diffrn_detector_area_resol_mean 5.814
_diffrn_measured_fraction_theta_full 0.958
_diffrn_measured_fraction_theta_max 0.958
_diffrn_measurement_device_type 'Rigaku XtaLAB P200'
_diffrn_measurement_method '\w and \f scans'
_diffrn_radiation_monochromator multilayer
_diffrn_radiation_source 'rotating anode'
_diffrn_radiation_type MoK\a
_diffrn_radiation_wavelength 0.71073
_diffrn_reflns_av_R_equivalents 0.0398
_diffrn_reflns_av_sigmaI/netI 0.0321
_diffrn_reflns_limit_h_max 41
_diffrn_reflns_limit_h_min -41
_diffrn_reflns_limit_k_max 8
_diffrn_reflns_limit_k_min -8
_diffrn_reflns_limit_l_max 14
_diffrn_reflns_limit_l_min -13
_diffrn_reflns_number 18364
_diffrn_reflns_theta_full 25.01
_diffrn_reflns_theta_max 25.01
_diffrn_reflns_theta_min 3.02
_diffrn_standards_decay_% 0
_diffrn_standards_interval_count 0
_diffrn_standards_interval_time 0
_diffrn_standards_number 0
_exptl_absorpt_coefficient_mu 0.079
_exptl_absorpt_correction_T_max 0.9906
_exptl_absorpt_correction_T_min 0.9845
_exptl_absorpt_correction_type multi-scan
_exptl_absorpt_process_details 'REQAB (Rigaku, 1998)'
_exptl_crystal_colour Colorless
_exptl_crystal_density_diffrn 1.234
_exptl_crystal_density_method 'not measured'
_exptl_crystal_description Prism
_exptl_crystal_F_000 1248
_exptl_crystal_size_max 0.20
_exptl_crystal_size_mid 0.18
_exptl_crystal_size_min 0.12
_refine_diff_density_max 0.704
_refine_diff_density_min -0.281
_refine_diff_density_rms 0.044
_refine_ls_extinction_method none
_refine_ls_goodness_of_fit_ref 1.035
_refine_ls_hydrogen_treatment constr
_refine_ls_matrix_type full
_refine_ls_number_parameters 435
_refine_ls_number_reflns 5341
_refine_ls_number_restraints 164
_refine_ls_restrained_S_all 1.052
_refine_ls_R_factor_all 0.1426
_refine_ls_R_factor_gt 0.0802
_refine_ls_shift/su_max 0.000
_refine_ls_shift/su_mean 0.000
_refine_ls_structure_factor_coef Fsqd
_refine_ls_weighting_details 'calc w=1/[\s^2^(Fo^2^)+(0.0898P)^2^+4.2343P] where P=(Fo^2^+2Fc^2^)/3'
_refine_ls_weighting_scheme calc
_refine_ls_wR_factor_gt 0.2096
_refine_ls_wR_factor_ref 0.2635
_reflns_number_gt 2846
_reflns_number_total 5341
_reflns_threshold_expression >2sigma(I)
_cod_data_source_file c8tc04631j2.cif
_cod_data_source_block m20160506c1
_cod_depositor_comments
;
The following automatic conversions were performed:

data item '_exptl_absorpt_correction_type' value 'MULTI-SCAN' was
changed to 'multi-scan' in accordance with the
/home/saulius/struct/COD-crude-data/automatic-downloads/DataCite-retrospective/RSC/depositions/lib/dictionaries/cif_core.dic
dictionary named 'cif_core.dic' version 2.4.2 last updated on
2011-04-26.

data item '_refine_ls_hydrogen_treatment' value 'CONSTR' was changed
to 'constr' in accordance with the
/home/saulius/struct/COD-crude-data/automatic-downloads/DataCite-retrospective/RSC/depositions/lib/dictionaries/cif_core.dic
dictionary named 'cif_core.dic' version 2.4.2 last updated on
2011-04-26.

data item '_symmetry_cell_setting' value 'Monoclinic' was changed to
'monoclinic' in accordance with the
/home/saulius/struct/COD-crude-data/automatic-downloads/DataCite-retrospective/RSC/depositions/lib/dictionaries/cif_core.dic
dictionary named 'cif_core.dic' version 2.4.2 last updated on
2011-04-26.

Automatic conversion script
Id: cif_fix_values 6909 2019-04-08 15:41:33Z antanas 
;
_cod_original_sg_symbol_H-M P2(1)/c
_cod_database_code 7237521

loop_
_symmetry_equiv_pos_as_xyz
'x, y, z'
'-x, y+1/2, -z+1/2'
'-x, -y, -z'
'x, -y-1/2, z-1/2'

loop_
_atom_site_label
_atom_site_type_symbol
_atom_site_fract_x
_atom_site_fract_y
_atom_site_fract_z
_atom_site_U_iso_or_equiv
_atom_site_adp_type
_atom_site_occupancy
_atom_site_symmetry_multiplicity
_atom_site_calc_flag
_atom_site_refinement_flags
_atom_site_disorder_assembly
_atom_site_disorder_group
O1 O 0.36948(11) 0.9052(4) 0.2470(2) 0.0757(10) Uani 1 1 d . . .
O2 O 0.13096(14) 0.1647(4) 0.2655(3) 0.0936(12) Uani 1 1 d . . .
N1 N 0.09113(15) 0.8260(6) 0.8568(4) 0.0932(15) Uani 1 1 d . . .
N2 N 0.22554(13) 0.8913(4) 0.5021(2) 0.0595(11) Uani 1 1 d . . .
N3 N 0.26014(13) 0.8578(4) 0.5392(2) 0.0594(11) Uani 1 1 d . . .
N4 N 0.41153(12) 0.1231(5) -0.3368(3) 0.0706(11) Uani 1 1 d . . .
N5 N 0.27470(12) 0.1352(4) 0.0140(2) 0.0539(9) Uani 1 1 d . . .
N6 N 0.24026(12) 0.1108(4) -0.0253(2) 0.0540(9) Uani 1 1 d . . .
C1 C 0.11342(18) 0.8359(6) 0.7945(4) 0.0753(15) Uani 1 1 d . . .
C2 C 0.14248(17) 0.8469(5) 0.7208(3) 0.0664(14) Uani 1 1 d . . .
C3 C 0.13277(15) 0.9142(5) 0.6165(3) 0.0639(13) Uani 1 1 d . . .
H3A H 0.1070 0.9513 0.5940 0.077 Uiso 1 1 calc R . .
C4 C 0.16080(16) 0.9267(5) 0.5462(3) 0.0628(13) Uani 1 1 d . . .
H4A H 0.1543 0.9716 0.4751 0.075 Uiso 1 1 calc R . .
C5 C 0.19861(15) 0.8733(4) 0.5798(3) 0.0565(12) Uani 1 1 d . . .
C6 C 0.20814(15) 0.8036(4) 0.6842(3) 0.0575(12) Uani 1 1 d . . .
H6A H 0.2338 0.7654 0.7064 0.069 Uiso 1 1 calc R . .
C7 C 0.18036(17) 0.7907(5) 0.7541(3) 0.0663(14) Uani 1 1 d . . .
H7A H 0.1868 0.7438 0.8248 0.080 Uiso 1 1 calc R . .
C8 C 0.28752(15) 0.8734(4) 0.4631(3) 0.0574(13) Uani 1 1 d . . .
C9 C 0.27870(14) 0.9410(4) 0.3574(3) 0.0571(12) Uani 1 1 d . . .
H9A H 0.2532 0.9817 0.3341 0.069 Uiso 1 1 calc R . .
C10 C 0.30660(15) 0.9483(4) 0.2885(3) 0.0615(13) Uani 1 1 d . . .
H10A H 0.3004 0.9920 0.2170 0.074 Uiso 1 1 calc R . .
C11 C 0.34427(16) 0.8919(5) 0.3225(3) 0.0648(14) Uani 1 1 d . . .
C12 C 0.35355(16) 0.8277(5) 0.4274(3) 0.0650(13) Uani 1 1 d . . .
H12A H 0.3792 0.7906 0.4513 0.078 Uiso 1 1 calc R . .
C13 C 0.32507(16) 0.8185(4) 0.4963(3) 0.0643(14) Uani 1 1 d . . .
H13A H 0.3313 0.7738 0.5676 0.077 Uiso 1 1 calc R . .
C14 C 0.40903(18) 0.8551(6) 0.2763(4) 0.0837(16) Uani 1 1 d . B .
H14A H 0.4104 0.7303 0.3069 0.100 Uiso 1 1 calc R . .
H14B H 0.4211 0.9404 0.3315 0.100 Uiso 1 1 calc R . .
C15 C 0.4300(2) 0.8622(6) 0.1777(5) 0.110(2) Uani 1 1 d . . .
H15A H 0.4298 0.9898 0.1514 0.132 Uiso 1 1 calc R A 1
H15B H 0.4157 0.7871 0.1206 0.132 Uiso 1 1 calc R A 1
C16 C 0.47136(19) 0.7964(7) 0.1939(5) 0.1067(18) Uani 0.499(9) 1 d PDU B 1
H16A H 0.4734 0.6763 0.2305 0.128 Uiso 0.499(9) 1 calc PR B 1
H16B H 0.4883 0.8853 0.2360 0.128 Uiso 0.499(9) 1 calc PR B 1
C17 C 0.4814(3) 0.7824(17) 0.0754(8) 0.084(3) Uani 0.499(9) 1 d PDU B 1
H17A H 0.4669 0.6806 0.0377 0.101 Uiso 0.499(9) 1 calc PR B 1
H17B H 0.4743 0.8970 0.0360 0.101 Uiso 0.499(9) 1 calc PR B 1
C18 C 0.5249(3) 0.7485(16) 0.0791(11) 0.094(4) Uani 0.499(9) 1 d PDU B 1
H18A H 0.5321 0.7397 0.0054 0.141 Uiso 0.499(9) 1 calc PR B 1
H18B H 0.5315 0.6342 0.1176 0.141 Uiso 0.499(9) 1 calc PR B 1
H18C H 0.5390 0.8498 0.1167 0.141 Uiso 0.499(9) 1 calc PR B 1
C16' C 0.47136(19) 0.7964(7) 0.1939(5) 0.1067(18) Uani 0.501(9) 1 d P B 2
H16C H 0.4688 0.6645 0.2089 0.128 Uiso 0.501(9) 1 calc PR B 2
H16D H 0.4815 0.8516 0.2637 0.128 Uiso 0.501(9) 1 calc PR B 2
C17' C 0.5061(3) 0.8051(15) 0.1267(8) 0.091(3) Uani 0.501(9) 1 d PDU B 2
H17C H 0.5158 0.9313 0.1204 0.109 Uiso 0.501(9) 1 calc PR B 2
H17D H 0.5275 0.7249 0.1567 0.109 Uiso 0.501(9) 1 calc PR B 2
C18' C 0.4865(4) 0.7333(16) 0.0189(9) 0.092(4) Uani 0.501(9) 1 d PDU B 2
H18D H 0.5053 0.7305 -0.0342 0.138 Uiso 0.501(9) 1 calc PR B 2
H18E H 0.4650 0.8137 -0.0069 0.138 Uiso 0.501(9) 1 calc PR B 2
H18F H 0.4767 0.6096 0.0289 0.138 Uiso 0.501(9) 1 calc PR B 2
C19 C 0.38868(15) 0.1225(5) -0.2761(4) 0.0591(12) Uani 1 1 d . . .
C20 C 0.35949(14) 0.1202(4) -0.2023(3) 0.0556(11) Uani 1 1 d . . .
C21 C 0.36869(15) 0.1745(5) -0.0951(3) 0.0598(12) Uani 1 1 d . . .
H21A H 0.3942 0.2112 -0.0694 0.072 Uiso 1 1 calc R . .
C22 C 0.33967(15) 0.1735(5) -0.0270(3) 0.0590(12) Uani 1 1 d . . .
H22A H 0.3456 0.2088 0.0463 0.071 Uiso 1 1 calc R . .
C23 C 0.30238(13) 0.1225(4) -0.0630(3) 0.0497(11) Uani 1 1 d . . .
C24 C 0.29344(13) 0.0641(4) -0.1697(3) 0.0510(11) Uani 1 1 d . . .
H24A H 0.2680 0.0254 -0.1944 0.061 Uiso 1 1 calc R . .
C25 C 0.32197(13) 0.0633(4) -0.2389(3) 0.0526(11) Uani 1 1 d . . .
H25A H 0.3161 0.0240 -0.3114 0.063 Uiso 1 1 calc R . .
C26 C 0.21263(14) 0.1266(4) 0.0501(3) 0.0515(11) Uani 1 1 d . . .
C27 C 0.17493(15) 0.0817(5) 0.0143(3) 0.0610(12) Uani 1 1 d . . .
H27A H 0.1686 0.0437 -0.0583 0.073 Uiso 1 1 calc R . .
C28 C 0.14597(15) 0.0912(5) 0.0834(4) 0.0675(13) Uani 1 1 d . . .
H28A H 0.1201 0.0586 0.0589 0.081 Uiso 1 1 calc R . .
C29 C 0.15596(19) 0.1498(5) 0.1892(4) 0.0722(15) Uani 1 1 d . . .
C30 C 0.19373(18) 0.1974(5) 0.2255(3) 0.0673(14) Uani 1 1 d . . .
H30A H 0.2002 0.2365 0.2978 0.081 Uiso 1 1 calc R . .
C31 C 0.22144(14) 0.1876(4) 0.1565(3) 0.0556(12) Uani 1 1 d . . .
H31A H 0.2472 0.2227 0.1809 0.067 Uiso 1 1 calc R . .
C32 C 0.0914(2) 0.1451(6) 0.2333(5) 0.101(2) Uani 1 1 d . D .
H32A H 0.0857 0.0215 0.2035 0.121 Uiso 1 1 calc R . .
H32B H 0.0827 0.2366 0.1775 0.121 Uiso 1 1 calc R . .
C33 C 0.0704(2) 0.1764(8) 0.3394(5) 0.117(2) Uani 1 1 d . . .
H33A H 0.0777 0.0775 0.3918 0.140 Uiso 1 1 calc R C 3
H33B H 0.0790 0.2938 0.3732 0.140 Uiso 1 1 calc R C 3
C34 C 0.0298(2) 0.1785(8) 0.3143(6) 0.117(2) Uani 0.706(9) 1 d PDU D 3
H34A H 0.0198 0.0554 0.2940 0.141 Uiso 0.706(9) 1 calc PR D 3
H34B H 0.0219 0.2649 0.2550 0.141 Uiso 0.706(9) 1 calc PR D 3
C35 C 0.0156(2) 0.2430(11) 0.4222(7) 0.097(2) Uani 0.706(9) 1 d PDU D 3
H35A H 0.0271 0.1682 0.4837 0.117 Uiso 0.706(9) 1 calc PR D 3
H35B H 0.0220 0.3730 0.4366 0.117 Uiso 0.706(9) 1 calc PR D 3
C36 C -0.0279(2) 0.2142(12) 0.4016(8) 0.103(3) Uani 0.706(9) 1 d PDU D 3
H36A H -0.0401 0.2529 0.4652 0.155 Uiso 0.706(9) 1 calc PR D 3
H36B H -0.0334 0.0847 0.3875 0.155 Uiso 0.706(9) 1 calc PR D 3
H36C H -0.0383 0.2866 0.3390 0.155 Uiso 0.706(9) 1 calc PR D 3
C34' C 0.0298(2) 0.1785(8) 0.3143(6) 0.117(2) Uani 0.294(9) 1 d P D 4
H34C H 0.0248 0.0752 0.2636 0.141 Uiso 0.294(9) 1 calc PR D 4
H34D H 0.0250 0.2899 0.2699 0.141 Uiso 0.294(9) 1 calc PR D 4
C35' C -0.0052(5) 0.173(3) 0.3837(16) 0.093(4) Uani 0.294(9) 1 d PDU D 4
H35C H -0.0293 0.2089 0.3395 0.112 Uiso 0.294(9) 1 calc PR D 4
H35D H -0.0086 0.0476 0.4116 0.112 Uiso 0.294(9) 1 calc PR D 4
C36' C 0.0039(6) 0.306(2) 0.4768(14) 0.085(5) Uani 0.294(9) 1 d PDU D 4
H36D H -0.0174 0.3060 0.5223 0.127 Uiso 0.294(9) 1 calc PR D 4
H36E H 0.0072 0.4287 0.4481 0.127 Uiso 0.294(9) 1 calc PR D 4
H36F H 0.0278 0.2682 0.5199 0.127 Uiso 0.294(9) 1 calc PR D 4

loop_
_atom_site_aniso_label
_atom_site_aniso_U_11
_atom_site_aniso_U_22
_atom_site_aniso_U_33
_atom_site_aniso_U_23
_atom_site_aniso_U_13
_atom_site_aniso_U_12
O1 0.133(3) 0.0396(15) 0.0569(19) 0.0056(13) 0.022(2) 0.0193(17)
O2 0.139(4) 0.060(2) 0.089(3) 0.0041(18) 0.045(3) 0.035(2)
N1 0.134(4) 0.070(3) 0.077(3) 0.003(2) 0.016(3) -0.043(3)
N2 0.129(3) 0.0220(15) 0.0256(17) -0.0018(12) -0.002(2) 0.0089(18)
N3 0.129(4) 0.0195(14) 0.0278(17) 0.0002(12) -0.003(2) 0.0046(17)
N4 0.088(3) 0.046(2) 0.078(3) 0.0088(18) 0.005(2) -0.0023(19)
N5 0.110(3) 0.0207(14) 0.0296(17) -0.0001(11) 0.0018(19) -0.0012(16)
N6 0.107(3) 0.0244(15) 0.0288(17) -0.0004(12) 0.0008(19) -0.0088(17)
C1 0.131(5) 0.038(2) 0.055(3) 0.000(2) -0.004(3) -0.030(3)
C2 0.130(5) 0.0254(18) 0.044(2) -0.0056(16) 0.010(3) -0.021(2)
C3 0.119(4) 0.0254(18) 0.045(2) -0.0042(17) -0.002(3) -0.007(2)
C4 0.130(4) 0.0241(18) 0.032(2) -0.0024(15) -0.006(3) 0.003(2)
C5 0.124(4) 0.0167(16) 0.026(2) -0.0051(13) -0.003(2) -0.0030(19)
C6 0.113(4) 0.0222(17) 0.034(2) -0.0020(14) -0.007(2) -0.0117(19)
C7 0.135(5) 0.0253(19) 0.036(2) 0.0006(16) -0.002(3) -0.017(2)
C8 0.133(4) 0.0157(16) 0.0219(19) 0.0004(13) 0.000(2) 0.009(2)
C9 0.114(4) 0.0208(17) 0.035(2) -0.0016(14) 0.000(2) 0.0098(19)
C10 0.132(4) 0.0233(18) 0.028(2) 0.0016(14) 0.003(2) 0.017(2)
C11 0.134(4) 0.0191(17) 0.041(2) -0.0011(15) 0.012(3) 0.008(2)
C12 0.126(4) 0.0257(18) 0.041(2) -0.0019(16) -0.002(3) 0.011(2)
C13 0.139(4) 0.0192(17) 0.030(2) 0.0010(14) -0.012(3) 0.011(2)
C14 0.134(5) 0.030(2) 0.089(4) 0.001(2) 0.016(4) 0.002(3)
C15 0.182(7) 0.038(3) 0.120(5) 0.019(3) 0.062(5) 0.029(3)
C16 0.124(4) 0.060(3) 0.141(4) -0.021(3) 0.036(4) -0.020(3)
C17 0.084(5) 0.064(4) 0.104(6) -0.001(5) 0.009(5) -0.002(4)
C18 0.083(6) 0.087(6) 0.112(7) 0.010(5) 0.008(5) 0.008(5)
C16' 0.124(4) 0.060(3) 0.141(4) -0.021(3) 0.036(4) -0.020(3)
C17' 0.094(6) 0.062(4) 0.115(6) -0.011(4) 0.007(5) -0.009(4)
C18' 0.081(6) 0.085(6) 0.110(7) 0.003(6) 0.003(5) -0.006(5)
C19 0.090(4) 0.0279(19) 0.057(3) 0.0042(18) -0.001(3) -0.006(2)
C20 0.095(3) 0.0232(17) 0.048(2) 0.0041(16) 0.007(2) -0.0049(19)
C21 0.100(4) 0.0256(18) 0.050(2) 0.0015(16) -0.007(2) -0.0092(19)
C22 0.115(4) 0.0246(17) 0.034(2) -0.0004(15) -0.007(2) -0.008(2)
C23 0.100(3) 0.0184(16) 0.0294(19) -0.0004(13) 0.001(2) -0.0071(18)
C24 0.099(3) 0.0203(16) 0.033(2) 0.0024(14) 0.004(2) -0.0068(18)
C25 0.099(3) 0.0248(17) 0.033(2) -0.0021(14) 0.004(2) -0.0080(19)
C26 0.109(4) 0.0179(16) 0.0271(19) 0.0032(13) 0.007(2) 0.0029(18)
C27 0.112(4) 0.0294(19) 0.040(2) 0.0051(16) 0.000(3) -0.006(2)
C28 0.102(4) 0.0292(19) 0.072(3) 0.018(2) 0.012(3) 0.011(2)
C29 0.136(5) 0.031(2) 0.053(3) 0.0079(18) 0.025(3) 0.030(3)
C30 0.134(5) 0.031(2) 0.038(2) 0.0007(17) 0.014(3) 0.021(2)
C31 0.107(4) 0.0207(16) 0.037(2) 0.0018(14) 0.002(2) 0.0095(18)
C32 0.152(6) 0.041(3) 0.113(5) 0.019(3) 0.031(4) 0.038(3)
C33 0.144(6) 0.081(4) 0.124(5) -0.009(4) 0.007(5) 0.060(4)
C34 0.134(5) 0.069(3) 0.152(5) -0.011(3) 0.028(4) -0.006(3)
C35 0.118(5) 0.061(4) 0.117(5) -0.009(4) 0.033(4) 0.005(4)
C36 0.110(6) 0.088(5) 0.112(5) 0.015(4) 0.017(5) -0.011(4)
C34' 0.134(5) 0.069(3) 0.152(5) -0.011(3) 0.028(4) -0.006(3)
C35' 0.104(6) 0.071(6) 0.109(6) -0.009(5) 0.028(6) 0.008(5)
C36' 0.096(8) 0.073(7) 0.089(8) -0.010(6) 0.023(6) 0.004(6)

loop_
_atom_type_symbol
_atom_type_description
_atom_type_scat_dispersion_real
_atom_type_scat_dispersion_imag
_atom_type_scat_source
C C 0.0033 0.0016 'International Tables Vol C Tables 4.2.6.8 and 6.1.1.4'
H H 0.0000 0.0000 'International Tables Vol C Tables 4.2.6.8 and 6.1.1.4'
N N 0.0061 0.0033 'International Tables Vol C Tables 4.2.6.8 and 6.1.1.4'
O O 0.0106 0.0060 'International Tables Vol C Tables 4.2.6.8 and 6.1.1.4'

loop_
_geom_angle_atom_site_label_1
_geom_angle_atom_site_label_2
_geom_angle_atom_site_label_3
_geom_angle
C11 O1 C14 118.6(4)
C29 O2 C32 118.3(5)
N3 N2 C5 113.7(3)
N2 N3 C8 114.8(3)
N6 N5 C23 114.3(3)
N5 N6 C26 114.5(3)
N1 C1 C2 177.5(6)
C3 C2 C7 120.4(5)
C3 C2 C1 119.8(5)
C7 C2 C1 119.8(4)
C4 C3 C2 119.8(5)
C4 C3 H3A 120.1
C2 C3 H3A 120.1
C3 C4 C5 119.9(4)
C3 C4 H4A 120.1
C5 C4 H4A 120.1
C4 C5 C6 120.2(4)
C4 C5 N2 116.0(3)
C6 C5 N2 123.8(5)
C7 C6 C5 120.1(5)
C7 C6 H6A 119.9
C5 C6 H6A 119.9
C6 C7 C2 119.7(4)
C6 C7 H7A 120.1
C2 C7 H7A 120.1
C13 C8 C9 118.9(4)
C13 C8 N3 117.1(3)
C9 C8 N3 123.9(4)
C10 C9 C8 120.3(4)
C10 C9 H9A 119.9
C8 C9 H9A 119.9
C9 C10 C11 120.3(4)
C9 C10 H10A 119.8
C11 C10 H10A 119.8
O1 C11 C12 125.0(5)
O1 C11 C10 115.0(4)
C12 C11 C10 120.0(5)
C13 C12 C11 119.4(5)
C13 C12 H12A 120.3
C11 C12 H12A 120.3
C12 C13 C8 121.1(4)
C12 C13 H13A 119.4
C8 C13 H13A 119.4
O1 C14 C15 108.8(5)
O1 C14 H14A 109.9
C15 C14 H14A 109.9
O1 C14 H14B 109.9
C15 C14 H14B 109.9
H14A C14 H14B 108.3
C14 C15 C16 114.9(6)
C14 C15 H15A 108.5
C16 C15 H15A 108.5
C14 C15 H15B 108.5
C16 C15 H15B 108.5
H15A C15 H15B 107.5
C15 C16 C17 101.6(6)
C15 C16 H16A 111.4
C17 C16 H16A 111.4
C15 C16 H16B 111.4
C17 C16 H16B 111.4
H16A C16 H16B 109.3
C18 C17 C16 107.7(9)
C18 C17 H17A 110.2
C16 C17 H17A 110.2
C18 C17 H17B 110.2
C16 C17 H17B 110.2
H17A C17 H17B 108.5
C17 C18 H18A 109.5
C17 C18 H18B 109.5
H18A C18 H18B 109.5
C17 C18 H18C 109.5
H18A C18 H18C 109.5
H18B C18 H18C 109.5
C18' C17' H17C 111.9
C18' C17' H17D 111.9
H17C C17' H17D 109.6
C17' C18' H18D 109.5
C17' C18' H18E 109.5
H18D C18' H18E 109.5
C17' C18' H18F 109.5
H18D C18' H18F 109.5
H18E C18' H18F 109.5
N4 C19 C20 178.7(5)
C21 C20 C25 120.4(4)
C21 C20 C19 120.1(4)
C25 C20 C19 119.4(4)
C22 C21 C20 118.5(4)
C22 C21 H21A 120.8
C20 C21 H21A 120.8
C23 C22 C21 121.6(4)
C23 C22 H22A 119.2
C21 C22 H22A 119.2
C22 C23 C24 119.8(4)
C22 C23 N5 116.2(3)
C24 C23 N5 124.0(4)
C25 C24 C23 119.5(4)
C25 C24 H24A 120.2
C23 C24 H24A 120.2
C24 C25 C20 120.1(3)
C24 C25 H25A 119.9
C20 C25 H25A 119.9
C27 C26 C31 119.1(4)
C27 C26 N6 117.0(3)
C31 C26 N6 123.9(4)
C26 C27 C28 120.9(4)
C26 C27 H27A 119.6
C28 C27 H27A 119.6
C29 C28 C27 118.4(5)
C29 C28 H28A 120.8
C27 C28 H28A 120.8
O2 C29 C30 113.9(5)
O2 C29 C28 124.9(6)
C30 C29 C28 121.1(5)
C31 C30 C29 119.4(4)
C31 C30 H30A 120.3
C29 C30 H30A 120.3
C30 C31 C26 121.1(5)
C30 C31 H31A 119.4
C26 C31 H31A 119.4
O2 C32 C33 105.7(5)
O2 C32 H32A 110.6
C33 C32 H32A 110.6
O2 C32 H32B 110.6
C33 C32 H32B 110.6
H32A C32 H32B 108.7
C34 C33 C32 110.8(6)
C34 C33 H33A 109.5
C32 C33 H33A 109.5
C34 C33 H33B 109.5
C32 C33 H33B 109.5
H33A C33 H33B 108.1
C33 C34 C35 102.4(6)
C33 C34 H34A 111.3
C35 C34 H34A 111.3
C33 C34 H34B 111.3
C35 C34 H34B 111.3
H34A C34 H34B 109.2
C36 C35 C34 102.4(7)
C36 C35 H35A 111.3
C34 C35 H35A 111.3
C36 C35 H35B 111.3
C34 C35 H35B 111.3
H35A C35 H35B 109.2
C35 C36 H36A 109.5
C35 C36 H36B 109.5
H36A C36 H36B 109.5
C35 C36 H36C 109.5
H36A C36 H36C 109.5
H36B C36 H36C 109.5
C36' C35' H35C 110.3
C36' C35' H35D 110.3
H35C C35' H35D 108.6
C35' C36' H36D 109.5
C35' C36' H36E 109.5
H36D C36' H36E 109.5
C35' C36' H36F 109.5
H36D C36' H36F 109.5
H36E C36' H36F 109.5

loop_
_geom_bond_atom_site_label_1
_geom_bond_atom_site_label_2
_geom_bond_distance
O1 C11 1.358(5)
O1 C14 1.433(6)
O2 C29 1.361(6)
O2 C32 1.399(7)
N1 C1 1.157(6)
N2 N3 1.267(5)
N2 C5 1.425(6)
N3 C8 1.420(6)
N4 C19 1.155(6)
N5 N6 1.258(5)
N5 C23 1.434(5)
N6 C26 1.420(5)
C1 C2 1.440(7)
C2 C3 1.397(6)
C2 C7 1.401(7)
C3 C4 1.383(6)
C3 H3A 0.9500
C4 C5 1.393(6)
C4 H4A 0.9500
C5 C6 1.403(5)
C6 C7 1.373(6)
C6 H6A 0.9500
C7 H7A 0.9500
C8 C13 1.387(6)
C8 C9 1.410(5)
C9 C10 1.365(6)
C9 H9A 0.9500
C10 C11 1.396(6)
C10 H10A 0.9500
C11 C12 1.395(5)
C12 C13 1.381(6)
C12 H12A 0.9500
C13 H13A 0.9500
C14 C15 1.497(7)
C14 H14A 0.9900
C14 H14B 0.9900
C15 C16 1.510(8)
C15 H15A 0.9900
C15 H15B 0.9900
C16 C17 1.558(9)
C16 H16A 0.9900
C16 H16B 0.9900
C17 C18 1.529(9)
C17 H17A 0.9900
C17 H17B 0.9900
C18 H18A 0.9800
C18 H18B 0.9800
C18 H18C 0.9800
C17' C18' 1.533(9)
C17' H17C 0.9900
C17' H17D 0.9900
C18' H18D 0.9800
C18' H18E 0.9800
C18' H18F 0.9800
C19 C20 1.442(7)
C20 C21 1.398(6)
C20 C25 1.400(6)
C21 C22 1.388(6)
C21 H21A 0.9500
C22 C23 1.378(6)
C22 H22A 0.9500
C23 C24 1.401(5)
C24 C25 1.384(6)
C24 H24A 0.9500
C25 H25A 0.9500
C26 C27 1.380(6)
C26 C31 1.402(5)
C27 C28 1.396(6)
C27 H27A 0.9500
C28 C29 1.395(6)
C28 H28A 0.9500
C29 C30 1.388(7)
C30 C31 1.361(6)
C30 H30A 0.9500
C31 H31A 0.9500
C32 C33 1.595(8)
C32 H32A 0.9900
C32 H32B 0.9900
C33 C34 1.414(8)
C33 H33A 0.9900
C33 H33B 0.9900
C34 C35 1.555(8)
C34 H34A 0.9900
C34 H34B 0.9900
C35 C36 1.524(8)
C35 H35A 0.9900
C35 H35B 0.9900
C36 H36A 0.9800
C36 H36B 0.9800
C36 H36C 0.9800
C35' C36' 1.523(10)
C35' H35C 0.9900
C35' H35D 0.9900
C36' H36D 0.9800
C36' H36E 0.9800
C36' H36F 0.9800

loop_
_geom_torsion_atom_site_label_1
_geom_torsion_atom_site_label_2
_geom_torsion_atom_site_label_3
_geom_torsion_atom_site_label_4
_geom_torsion
C5 N2 N3 C8 179.5(2)
C23 N5 N6 C26 -178.9(2)
N1 C1 C2 C3 -167(10)
N1 C1 C2 C7 13(10)
C7 C2 C3 C4 -0.5(5)
C1 C2 C3 C4 179.3(3)
C2 C3 C4 C5 -0.4(5)
C3 C4 C5 C6 1.2(5)
C3 C4 C5 N2 -179.9(3)
N3 N2 C5 C4 173.6(3)
N3 N2 C5 C6 -7.5(4)
C4 C5 C6 C7 -1.1(5)
N2 C5 C6 C7 -179.9(3)
C5 C6 C7 C2 0.1(5)
C3 C2 C7 C6 0.7(5)
C1 C2 C7 C6 -179.1(3)
N2 N3 C8 C13 -172.9(3)
N2 N3 C8 C9 7.2(5)
C13 C8 C9 C10 1.4(5)
N3 C8 C9 C10 -178.8(3)
C8 C9 C10 C11 -1.1(5)
C14 O1 C11 C12 -1.8(5)
C14 O1 C11 C10 178.2(3)
C9 C10 C11 O1 180.0(3)
C9 C10 C11 C12 0.0(5)
O1 C11 C12 C13 -179.1(3)
C10 C11 C12 C13 0.8(5)
C11 C12 C13 C8 -0.5(5)
C9 C8 C13 C12 -0.6(5)
N3 C8 C13 C12 179.6(3)
C11 O1 C14 C15 174.1(3)
O1 C14 C15 C16 -174.8(4)
C14 C15 C16 C17 168.6(6)
C15 C16 C17 C18 170.4(8)
N4 C19 C20 C21 -179(100)
N4 C19 C20 C25 1(18)
C25 C20 C21 C22 -1.1(5)
C19 C20 C21 C22 178.9(3)
C20 C21 C22 C23 -0.7(5)
C21 C22 C23 C24 2.2(5)
C21 C22 C23 N5 -177.3(3)
N6 N5 C23 C22 171.1(3)
N6 N5 C23 C24 -8.3(4)
C22 C23 C24 C25 -1.9(5)
N5 C23 C24 C25 177.6(3)
C23 C24 C25 C20 0.1(5)
C21 C20 C25 C24 1.4(5)
C19 C20 C25 C24 -178.6(3)
N5 N6 C26 C27 -173.1(3)
N5 N6 C26 C31 8.1(4)
C31 C26 C27 C28 -1.9(5)
N6 C26 C27 C28 179.3(3)
C26 C27 C28 C29 0.9(5)
C32 O2 C29 C30 171.1(4)
C32 O2 C29 C28 -9.5(6)
C27 C28 C29 O2 -179.5(3)
C27 C28 C29 C30 -0.1(5)
O2 C29 C30 C31 179.8(3)
C28 C29 C30 C31 0.3(6)
C29 C30 C31 C26 -1.4(5)
C27 C26 C31 C30 2.1(5)
N6 C26 C31 C30 -179.1(3)
C29 O2 C32 C33 -178.1(4)
O2 C32 C33 C34 173.9(5)
C32 C33 C34 C35 -170.6(5)
C33 C34 C35 C36 -170.7(6)
